data_4305207
loop_
_publ_author_name
'Pavel V. Gushchin'
'Marina R. Tyan'
'Nadezhda A. Bokach'
'Mikhail D. Revenco'
'Matti Haukka'
'Meng-Jiy Wang'
'Cheng-Hsuan Lai'
'Pi-Tai Chou'
'Vadim Yu. Kukushkin'

_publ_section_title
;
Novel Tailoring Reaction for Two Adjacent Coordinated Nitriles Giving
Platinum 1,3,5-Triazapentadiene Complexes
;
_journal_name_full 'Inorganic Chemistry'
_journal_page_first 11487
_journal_page_last 11500
_journal_paper_doi 10.1021/ic702483w
_journal_volume 47
_journal_year 2008
_chemical_formula_moiety 'C32 H34 N8 Pt'
_chemical_formula_sum 'C32 H34 N8 Pt'
_chemical_formula_weight 725.76
_chemical_name_systematic
; 
 ? 
;
_space_group_IT_number 2
_symmetry_cell_setting triclinic
_symmetry_space_group_name_Hall '-P 1'
_symmetry_space_group_name_H-M 'P -1'
_atom_sites_solution_hydrogens mixed
_atom_sites_solution_primary direct
_atom_sites_solution_secondary difmap
_audit_creation_method SHELXL-97
_cell_angle_alpha 109.3050(10)
_cell_angle_beta 101.928(2)
_cell_angle_gamma 103.712(2)
_cell_formula_units_Z 1
_cell_length_a 5.9465(2)
_cell_length_b 11.2920(3)
_cell_length_c 12.0993(4)
_cell_measurement_reflns_used 3225
_cell_measurement_temperature 120(2)
_cell_measurement_theta_max 27.44
_cell_measurement_theta_min 3.27
_cell_volume 707.99(4)
_computing_cell_refinement 'Denzo/Scalepack (Otwinowski & Minor, 1997)'
_computing_data_collection 'Collect (Bruker AXS BV, 1997-2004)'
_computing_data_reduction 'Denzo/Scalepack (Otwinowski & Minor, 1997)'
_computing_molecular_graphics 'Diamond v.3.1e (Brandenburg, 2007)'
_computing_publication_material 'SHELXL-97 (Sheldrick, 1997)'
_computing_structure_refinement 'SHELXL-97 (Sheldrick, 1997)'
_computing_structure_solution 'SIR2002 (Burla et al., 2003)'
_diffrn_ambient_temperature 120(2)
_diffrn_detector_area_resol_mean 9
_diffrn_measured_fraction_theta_full 0.997
_diffrn_measured_fraction_theta_max 0.997
_diffrn_measurement_device '95mm CCD camera on \k-goniostat'
_diffrn_measurement_device_type 'Nonius KappaCCD'
_diffrn_measurement_method '\f scans and \w scans with \k offset'
_diffrn_radiation_monochromator 'horizontally mounted graphite crystal'
_diffrn_radiation_source 'fine-focus sealed tube'
_diffrn_radiation_type MoK\a
_diffrn_radiation_wavelength 0.71073
_diffrn_reflns_av_R_equivalents 0.0362
_diffrn_reflns_av_sigmaI/netI 0.0336
_diffrn_reflns_limit_h_max 7
_diffrn_reflns_limit_h_min -7
_diffrn_reflns_limit_k_max 12
_diffrn_reflns_limit_k_min -14
_diffrn_reflns_limit_l_max 15
_diffrn_reflns_limit_l_min -15
_diffrn_reflns_number 9087
_diffrn_reflns_theta_full 27.44
_diffrn_reflns_theta_max 27.44
_diffrn_reflns_theta_min 3.27
_exptl_absorpt_coefficient_mu 4.992
_exptl_absorpt_correction_T_max 0.4502
_exptl_absorpt_correction_T_min 0.2832
_exptl_absorpt_correction_type multi-scan
_exptl_absorpt_process_details 'Xprep in Shelxtl v.6.14-1 (Sheldrick, 2005)'
_exptl_crystal_colour colourless
_exptl_crystal_density_diffrn 1.702
_exptl_crystal_density_method 'not measured'
_exptl_crystal_description plate
_exptl_crystal_F_000 360
_exptl_crystal_size_max 0.31
_exptl_crystal_size_mid 0.22
_exptl_crystal_size_min 0.16
_refine_diff_density_max 0.883
_refine_diff_density_min -1.193
_refine_diff_density_rms 0.098
_refine_ls_extinction_method none
_refine_ls_goodness_of_fit_ref 1.076
_refine_ls_hydrogen_treatment constr
_refine_ls_matrix_type full
_refine_ls_number_parameters 188
_refine_ls_number_reflns 3225
_refine_ls_number_restraints 0
_refine_ls_restrained_S_all 1.076
_refine_ls_R_factor_all 0.0178
_refine_ls_R_factor_gt 0.0178
_refine_ls_shift/su_max 0.000
_refine_ls_shift/su_mean 0.000
_refine_ls_structure_factor_coef Fsqd
_refine_ls_weighting_details 'calc w=1/[\s^2^(Fo^2^)+(0.0212P)^2^+0.1050P] where P=(Fo^2^+2Fc^2^)/3'
_refine_ls_weighting_scheme calc
_refine_ls_wR_factor_gt 0.0426
_refine_ls_wR_factor_ref 0.0426
_reflns_number_gt 3225
_reflns_number_total 3225
_reflns_threshold_expression >2sigma(I)
_cod_data_source_file ic702483w-gushchin_8.cif
_cod_data_source_block 14
_cod_database_code 4305207

loop_
_symmetry_equiv_pos_as_xyz
'x, y, z'
'-x, -y, -z'

loop_
_atom_site_label
_atom_site_type_symbol
_atom_site_fract_x
_atom_site_fract_y
_atom_site_fract_z
_atom_site_U_iso_or_equiv
_atom_site_adp_type
_atom_site_occupancy
_atom_site_symmetry_multiplicity
_atom_site_calc_flag
_atom_site_refinement_flags
_atom_site_disorder_assembly
_atom_site_disorder_group
Pt1 Pt -0.5000 0.0000 0.0000 0.01338(5) Uani 1 2 d S .. .
N1 N -0.2139(4) 0.12267(19) -0.02038(18) 0.0155(4) Uani 1 1 d . . .
N2 N -0.0220(4) 0.27086(19) 0.19242(19) 0.0178(4) Uani 1 1 d . . .
N3 N -0.4148(4) 0.13676(19) 0.16967(19) 0.0166(4) Uani 1 1 d . . .
H3 H -0.5331 0.1257 0.2074 0.025 Uiso 1 1 d . . ..
N5 N 0.1618(4) 0.2872(2) 0.0470(2) 0.0222(4) Uani 1 1 d . . .
H5N H 0.1690 0.2514 -0.0233 0.033 Uiso 1 1 d . . ..
C1 C -0.0349(4) 0.2233(2) 0.0740(2) 0.0173(5) Uani 1 1 d . . .
C2 C -0.2129(4) 0.2368(2) 0.2320(2) 0.0178(5) Uani 1 1 d . . .
C10 C -0.2016(4) 0.0958(2) -0.1427(2) 0.0154(4) Uani 1 1 d . . .
C11 C -0.3449(4) 0.1356(2) -0.2204(2) 0.0188(5) Uani 1 1 d . . .
H11 H -0.4489 0.1822 -0.1918 0.023 Uiso 1 1 calc R .. .
C12 C -0.3350(5) 0.1069(3) -0.3395(2) 0.0228(5) Uani 1 1 d . . .
H12 H -0.4334 0.1338 -0.3923 0.027 Uiso 1 1 calc R .. .
C13 C -0.1828(5) 0.0391(3) -0.3826(2) 0.0243(5) Uani 1 1 d . . .
H13 H -0.1759 0.0207 -0.4641 0.029 Uiso 1 1 calc R .. .
C14 C -0.0424(5) -0.0011(3) -0.3063(2) 0.0237(5) Uani 1 1 d . . .
H14 H 0.0619 -0.0474 -0.3353 0.028 Uiso 1 1 calc R .. .
C15 C -0.0524(4) 0.0257(2) -0.1868(2) 0.0197(5) Uani 1 1 d . . .
H15 H 0.0425 -0.0039 -0.1351 0.024 Uiso 1 1 calc R .. .
C16 C 0.3722(4) 0.3976(2) 0.1241(2) 0.0191(5) Uani 1 1 d . . .
C17 C 0.5707(5) 0.4103(2) 0.0792(3) 0.0223(5) Uani 1 1 d . . .
H17 H 0.5604 0.3440 0.0037 0.027 Uiso 1 1 calc R . ..
C18 C 0.7823(5) 0.5181(3) 0.1431(3) 0.0269(6) Uani 1 1 d . . .
H18 H 0.9153 0.5258 0.1109 0.032 Uiso 1 1 calc R . ..
C19 C 0.8007(5) 0.6144(3) 0.2536(3) 0.0313(6) Uani 1 1 d . . .
H19 H 0.9465 0.6880 0.2982 0.038 Uiso 1 1 calc R . ..
C20 C 0.6044(5) 0.6028(3) 0.2988(3) 0.0310(6) Uani 1 1 d . . .
H20 H 0.6169 0.6692 0.3748 0.037 Uiso 1 1 calc R . ..
C21 C 0.3889(5) 0.4955(2) 0.2351(3) 0.0258(6) Uani 1 1 d . . .
H21 H 0.2551 0.4891 0.2668 0.031 Uiso 1 1 calc R . ..
C22 C -0.1717(5) 0.3290(3) 0.3635(2) 0.0252(5) Uani 1 1 d . . .
H22A H -0.1450 0.4203 0.3669 0.030 Uiso 1 1 calc R .. .
H22B H -0.0200 0.3295 0.4163 0.030 Uiso 1 1 calc R .. .
C23 C -0.3743(6) 0.2965(3) 0.4189(3) 0.0373(7) Uani 1 1 d . . .
H23A H -0.5255 0.2977 0.3691 0.056 Uiso 1 1 calc R .. .
H23B H -0.3291 0.3627 0.5033 0.056 Uiso 1 1 calc R .. .
H23C H -0.3984 0.2080 0.4200 0.056 Uiso 1 1 calc R .. .

loop_
_atom_site_aniso_label
_atom_site_aniso_U_11
_atom_site_aniso_U_22
_atom_site_aniso_U_33
_atom_site_aniso_U_23
_atom_site_aniso_U_13
_atom_site_aniso_U_12
Pt1 0.01168(7) 0.01384(7) 0.01171(7) 0.00418(5) 0.00296(5) 0.00106(5)
N1 0.0136(9) 0.0161(9) 0.0132(10) 0.0050(8) 0.0034(8) 0.0005(7)
N2 0.0163(10) 0.0166(9) 0.0146(10) 0.0040(8) 0.0024(8) 0.0002(8)
N3 0.0145(10) 0.0176(9) 0.0168(10) 0.0075(8) 0.0069(8) 0.0011(8)
N5 0.0179(11) 0.0240(11) 0.0148(10) 0.0024(9) 0.0058(9) -0.0029(8)
C1 0.0159(11) 0.0159(11) 0.0191(12) 0.0074(9) 0.0051(10) 0.0033(9)
C2 0.0200(12) 0.0151(11) 0.0150(12) 0.0048(9) 0.0039(10) 0.0033(9)
C10 0.0116(10) 0.0144(10) 0.0151(11) 0.0047(9) 0.0032(9) -0.0021(8)
C11 0.0156(11) 0.0195(11) 0.0195(12) 0.0081(10) 0.0048(9) 0.0026(9)
C12 0.0188(12) 0.0262(13) 0.0196(13) 0.0117(10) 0.0014(10) 0.0009(10)
C13 0.0242(13) 0.0274(13) 0.0155(12) 0.0069(10) 0.0083(10) -0.0010(10)
C14 0.0207(13) 0.0249(13) 0.0218(13) 0.0047(10) 0.0098(11) 0.0050(10)
C15 0.0165(12) 0.0211(12) 0.0204(13) 0.0080(10) 0.0050(10) 0.0050(9)
C16 0.0159(11) 0.0165(11) 0.0227(13) 0.0087(10) 0.0041(10) 0.0019(9)
C17 0.0205(12) 0.0214(12) 0.0252(14) 0.0096(10) 0.0096(11) 0.0046(10)
C18 0.0168(12) 0.0283(13) 0.0374(16) 0.0171(12) 0.0100(11) 0.0035(10)
C19 0.0178(13) 0.0212(13) 0.0408(17) 0.0074(12) 0.0030(12) -0.0054(10)
C20 0.0252(14) 0.0210(13) 0.0330(16) 0.0004(11) 0.0077(12) -0.0003(11)
C21 0.0198(13) 0.0208(12) 0.0299(15) 0.0051(11) 0.0089(11) 0.0008(10)
C22 0.0274(14) 0.0209(12) 0.0159(13) 0.0010(10) 0.0068(11) -0.0030(10)
C23 0.0426(18) 0.0332(15) 0.0197(14) -0.0009(12) 0.0156(13) -0.0048(13)

loop_
_atom_type_symbol
_atom_type_description
_atom_type_scat_dispersion_real
_atom_type_scat_dispersion_imag
_atom_type_scat_source
C C 0.0033 0.0016 'International Tables Vol C Tables 4.2.6.8 and 6.1.1.4'
H H 0.0000 0.0000 'International Tables Vol C Tables 4.2.6.8 and 6.1.1.4'
N N 0.0061 0.0033 'International Tables Vol C Tables 4.2.6.8 and 6.1.1.4'
Pt Pt -1.7033 8.3905 'International Tables Vol C Tables 4.2.6.8 and 6.1.1.4'

loop_
_geom_angle_atom_site_label_1
_geom_angle_atom_site_label_2
_geom_angle_atom_site_label_3
_geom_angle
_geom_angle_site_symmetry_1
_geom_angle_site_symmetry_3
_geom_angle_publ_flag
N3 Pt1 N3 180.0 2_455 . ?
N3 Pt1 N1 87.23(8) 2_455 2_455 ?
N3 Pt1 N1 92.77(8) . 2_455 ?
N3 Pt1 N1 92.77(8) 2_455 . ?
N3 Pt1 N1 87.23(8) . . ?
N1 Pt1 N1 180.0 2_455 . ?
C1 N1 C10 118.72(19) . . ?
C1 N1 Pt1 123.78(16) . . ?
C10 N1 Pt1 117.46(14) . . ?
C1 N2 C2 122.8(2) . . ?
C2 N3 Pt1 127.65(16) . . ?
C2 N3 H3 117.7 . . ?
Pt1 N3 H3 114.6 . . ?
C1 N5 C16 130.5(2) . . ?
C1 N5 H5N 116.4 . . ?
C16 N5 H5N 112.6 . . ?
N2 C1 N1 128.0(2) . . ?
N2 C1 N5 115.0(2) . . ?
N1 C1 N5 117.0(2) . . ?
N3 C2 N2 126.6(2) . . ?
N3 C2 C22 121.1(2) . . ?
N2 C2 C22 112.3(2) . . ?
C11 C10 C15 119.4(2) . . ?
C11 C10 N1 120.2(2) . . ?
C15 C10 N1 120.4(2) . . ?
C12 C11 C10 119.7(2) . . ?
C12 C11 H11 120.1 . . ?
C10 C11 H11 120.1 . . ?
C11 C12 C13 120.9(2) . . ?
C11 C12 H12 119.6 . . ?
C13 C12 H12 119.6 . . ?
C14 C13 C12 119.5(2) . . ?
C14 C13 H13 120.3 . . ?
C12 C13 H13 120.3 . . ?
C13 C14 C15 120.3(2) . . ?
C13 C14 H14 119.8 . . ?
C15 C14 H14 119.8 . . ?
C14 C15 C10 120.2(2) . . ?
C14 C15 H15 119.9 . . ?
C10 C15 H15 119.9 . . ?
C21 C16 C17 119.1(2) . . ?
C21 C16 N5 125.2(2) . . ?
C17 C16 N5 115.5(2) . . ?
C18 C17 C16 120.9(2) . . ?
C18 C17 H17 119.5 . . ?
C16 C17 H17 119.5 . . ?
C19 C18 C17 120.2(2) . . ?
C19 C18 H18 119.9 . . ?
C17 C18 H18 119.9 . . ?
C18 C19 C20 119.3(2) . . ?
C18 C19 H19 120.3 . . ?
C20 C19 H19 120.3 . . ?
C19 C20 C21 121.3(3) . . ?
C19 C20 H20 119.4 . . ?
C21 C20 H20 119.4 . . ?
C20 C21 C16 119.1(2) . . ?
C20 C21 H21 120.4 . . ?
C16 C21 H21 120.4 . . ?
C2 C22 C23 116.5(2) . . ?
C2 C22 H22A 108.2 . . ?
C23 C22 H22A 108.2 . . ?
C2 C22 H22B 108.2 . . ?
C23 C22 H22B 108.2 . . ?
H22A C22 H22B 107.3 . . ?
C22 C23 H23A 109.5 . . ?
C22 C23 H23B 109.5 . . ?
H23A C23 H23B 109.5 . . ?
C22 C23 H23C 109.5 . . ?
H23A C23 H23C 109.5 . . ?
H23B C23 H23C 109.5 . . ?

loop_
_geom_bond_atom_site_label_1
_geom_bond_atom_site_label_2
_geom_bond_distance
_geom_bond_site_symmetry_2
_geom_bond_publ_flag
Pt1 N3 1.990(2) 2_455 ?
Pt1 N3 1.990(2) . ?
Pt1 N1 2.0385(19) 2_455 ?
Pt1 N1 2.0385(19) . ?
N1 C1 1.339(3) . ?
N1 C10 1.431(3) . ?
N2 C1 1.332(3) . ?
N2 C2 1.344(3) . ?
N3 C2 1.306(3) . ?
N3 H3 0.9209 . ?
N5 C1 1.381(3) . ?
N5 C16 1.414(3) . ?
N5 H5N 0.8272 . ?
C2 C22 1.516(3) . ?
C10 C11 1.393(3) . ?
C10 C15 1.395(3) . ?
C11 C12 1.386(4) . ?
C11 H11 0.9500 . ?
C12 C13 1.392(4) . ?
C12 H12 0.9500 . ?
C13 C14 1.377(4) . ?
C13 H13 0.9500 . ?
C14 C15 1.394(4) . ?
C14 H14 0.9500 . ?
C15 H15 0.9500 . ?
C16 C21 1.395(4) . ?
C16 C17 1.395(3) . ?
C17 C18 1.382(4) . ?
C17 H17 0.9500 . ?
C18 C19 1.380(4) . ?
C18 H18 0.9500 . ?
C19 C20 1.385(4) . ?
C19 H19 0.9500 . ?
C20 C21 1.394(4) . ?
C20 H20 0.9500 . ?
C21 H21 0.9500 . ?
C22 C23 1.524(4) . ?
C22 H22A 0.9900 . ?
C22 H22B 0.9900 . ?
C23 H23A 0.9800 . ?
C23 H23B 0.9800 . ?
C23 H23C 0.9800 . ?
